data_4065710
loop_
_publ_author_name
'Zhang, Zhengxing'
'Bu, Xiuli'
'Zhang, Jie'
'Liu, Ruiting'
'Zhou, Xigeng'
'Weng, Linhong'

_publ_section_title
;
 Insertion of Ketenimines into the Ln&#x2212;C \s-Bond of
 Organolanthanides: A New Strategy for Synthesis of Lanthanide 1-Azaallyl
 Complexes
;
_journal_issue 9
_journal_name_full Organometallics
_journal_page_first 2111
_journal_paper_doi 10.1021/om100089a
_journal_volume 29
_journal_year 2010
_chemical_formula_sum 'C27 H36 N O Y'
_chemical_formula_weight 479.48
_chemical_name_systematic
; 
 ? 
;
_space_group_IT_number 14
_symmetry_cell_setting monoclinic
_symmetry_space_group_name_Hall '-P 2yn'
_symmetry_space_group_name_H-M 'P 1 21/n 1'
_atom_sites_solution_hydrogens geom
_atom_sites_solution_primary direct
_atom_sites_solution_secondary difmap
_audit_creation_method SHELXL-97
_cell_angle_alpha 90.00
_cell_angle_beta 96.019(7)
_cell_angle_gamma 90.00
_cell_formula_units_Z 4
_cell_length_a 13.126(6)
_cell_length_b 8.896(4)
_cell_length_c 20.839(9)
_cell_measurement_reflns_used 676
_cell_measurement_temperature 293(2)
_cell_measurement_theta_max 19.362
_cell_measurement_theta_min 2.497
_cell_volume 2419.9(19)
_computing_cell_refinement 'Bruker SMART'
_computing_data_collection 'Bruker SMART'
_computing_data_reduction 'Bruker SHELXTL'
_computing_molecular_graphics 'Bruker SHELXTL'
_computing_publication_material 'Bruker SHELXTL'
_computing_structure_refinement 'SHELXL-97 (Sheldrick, 1997)'
_computing_structure_solution 'SHELXS-97 (Sheldrick, 1990)'
_diffrn_ambient_temperature 293(2)
_diffrn_measured_fraction_theta_full 0.997
_diffrn_measured_fraction_theta_max 0.997
_diffrn_measurement_device_type 'CCD area detector'
_diffrn_measurement_method 'phi and omega scans'
_diffrn_radiation_monochromator graphite
_diffrn_radiation_source 'fine-focus sealed tube'
_diffrn_radiation_type MoK\a
_diffrn_radiation_wavelength 0.71073
_diffrn_reflns_av_R_equivalents 0.1067
_diffrn_reflns_av_sigmaI/netI 0.1876
_diffrn_reflns_limit_h_max 15
_diffrn_reflns_limit_h_min -15
_diffrn_reflns_limit_k_max 10
_diffrn_reflns_limit_k_min -9
_diffrn_reflns_limit_l_max 24
_diffrn_reflns_limit_l_min -21
_diffrn_reflns_number 9727
_diffrn_reflns_theta_full 25.01
_diffrn_reflns_theta_max 25.01
_diffrn_reflns_theta_min 1.75
_exptl_absorpt_coefficient_mu 2.427
_exptl_absorpt_correction_T_max 0.6691
_exptl_absorpt_correction_T_min 0.4288
_exptl_absorpt_correction_type multi-scan
_exptl_absorpt_process_details sadabs
_exptl_crystal_colour 'pale yellow'
_exptl_crystal_density_diffrn 1.316
_exptl_crystal_density_method 'not measured'
_exptl_crystal_description block
_exptl_crystal_F_000 1008
_exptl_crystal_size_max 0.42
_exptl_crystal_size_mid 0.20
_exptl_crystal_size_min 0.18
_refine_diff_density_max 0.741
_refine_diff_density_min -0.881
_refine_diff_density_rms 0.078
_refine_ls_extinction_method none
_refine_ls_goodness_of_fit_ref 0.968
_refine_ls_hydrogen_treatment mixed
_refine_ls_matrix_type full
_refine_ls_number_parameters 274
_refine_ls_number_reflns 4258
_refine_ls_number_restraints 1
_refine_ls_restrained_S_all 0.968
_refine_ls_R_factor_all 0.1436
_refine_ls_R_factor_gt 0.0593
_refine_ls_shift/su_max 0.000
_refine_ls_shift/su_mean 0.000
_refine_ls_structure_factor_coef Fsqd
_refine_ls_weighting_details 'calc w=1/[\s^2^(Fo^2^)+(0.0000P)^2^+0.0000P] where P=(Fo^2^+2Fc^2^)/3'
_refine_ls_weighting_scheme calc
_refine_ls_wR_factor_gt 0.0679
_refine_ls_wR_factor_ref 0.0756
_reflns_number_gt 1933
_reflns_number_total 4258
_reflns_threshold_expression >2sigma(I)
_cod_data_source_file om100089a_si_002.cif
_cod_data_source_block 3-Y-thf
_cod_depositor_comments
;
The following automatic conversions were performed:

'_symmetry_cell_setting' value 'Monoclinic' changed to 'monoclinic'
according to /home/saulius/struct/CIF-dictionaries/cif_core.dic
dictionary named 'cif_core.dic' version 2.4.1 from 2010-06-29.

Automatic conversion script
Id: cif_fix_values 1715 2011-07-08 13:25:40Z adriana 
;
_cod_original_cell_volume 2420.0(19)
_cod_original_sg_symbol_H-M P2(1)/n
_cod_database_code 4065710

loop_
_symmetry_equiv_pos_as_xyz
'x, y, z'
'-x+1/2, y+1/2, -z+1/2'
'-x, -y, -z'
'x-1/2, -y-1/2, z-1/2'

loop_
_atom_site_label
_atom_site_type_symbol
_atom_site_fract_x
_atom_site_fract_y
_atom_site_fract_z
_atom_site_U_iso_or_equiv
_atom_site_adp_type
_atom_site_occupancy
_atom_site_symmetry_multiplicity
_atom_site_calc_flag
_atom_site_refinement_flags
Y1 Y 0.53155(4) 0.43711(6) 0.80785(3) 0.04498(18) Uani 1 1 d .
N1 N 0.3960(3) 0.2981(5) 0.8453(2) 0.0383(12) Uani 1 1 d .
O1 O 0.5873(3) 0.4662(4) 0.69172(17) 0.0577(11) Uani 1 1 d .
C1 C 0.3828(4) 0.2165(6) 0.7925(3) 0.0412(15) Uani 1 1 d .
C2 C 0.3939(4) 0.2868(6) 0.7342(3) 0.0416(16) Uani 1 1 d D
H2A H 0.373(3) 0.384(3) 0.732(2) 0.050 Uiso 1 1 d D
C3 C 0.3995(4) 0.2174(7) 0.6722(3) 0.0451(16) Uani 1 1 d .
C4 C 0.3423(4) 0.2680(6) 0.6168(3) 0.0552(17) Uani 1 1 d .
H4A H 0.2990 0.3496 0.6205 0.066 Uiso 1 1 calc R
C5 C 0.3454(5) 0.2056(8) 0.5566(3) 0.071(2) Uani 1 1 d .
H5A H 0.3061 0.2458 0.5209 0.086 Uiso 1 1 calc R
C6 C 0.4065(5) 0.0842(9) 0.5497(3) 0.078(2) Uani 1 1 d .
H6A H 0.4081 0.0391 0.5096 0.094 Uiso 1 1 calc R
C7 C 0.4654(5) 0.0296(7) 0.6026(3) 0.071(2) Uani 1 1 d .
H7A H 0.5075 -0.0530 0.5979 0.086 Uiso 1 1 calc R
C8 C 0.4638(4) 0.0950(7) 0.6635(3) 0.0572(17) Uani 1 1 d .
H8A H 0.5057 0.0570 0.6985 0.069 Uiso 1 1 calc R
C9 C 0.3551(4) 0.2570(7) 0.9063(3) 0.0527(17) Uani 1 1 d .
C10 C 0.4054(4) 0.1184(6) 0.9412(2) 0.077(2) Uani 1 1 d .
H10A H 0.3940 0.0315 0.9141 0.115 Uiso 1 1 calc R
H10B H 0.3758 0.1021 0.9808 0.115 Uiso 1 1 calc R
H10C H 0.4777 0.1354 0.9504 0.115 Uiso 1 1 calc R
C11 C 0.3733(4) 0.3910(6) 0.9524(2) 0.0619(19) Uani 1 1 d .
H11A H 0.3415 0.4791 0.9327 0.093 Uiso 1 1 calc R
H11B H 0.4456 0.4080 0.9616 0.093 Uiso 1 1 calc R
H11C H 0.3442 0.3698 0.9919 0.093 Uiso 1 1 calc R
C12 C 0.2396(4) 0.2344(6) 0.8957(2) 0.0658(19) Uani 1 1 d .
H12A H 0.2081 0.3214 0.8748 0.099 Uiso 1 1 calc R
H12B H 0.2133 0.2198 0.9365 0.099 Uiso 1 1 calc R
H12C H 0.2245 0.1476 0.8690 0.099 Uiso 1 1 calc R
C13 C 0.3645(4) 0.0489(6) 0.7919(2) 0.0596(16) Uani 1 1 d .
H13A H 0.2925 0.0293 0.7827 0.089 Uiso 1 1 calc R
H13B H 0.3885 0.0076 0.8333 0.089 Uiso 1 1 calc R
H13C H 0.4008 0.0033 0.7593 0.089 Uiso 1 1 calc R
C14 C 0.6337(5) 0.1966(8) 0.8610(4) 0.071(2) Uani 1 1 d .
H14A H 0.5949 0.1103 0.8652 0.085 Uiso 1 1 calc R
C15 C 0.6859(5) 0.2351(8) 0.8081(3) 0.066(2) Uani 1 1 d .
H15A H 0.6888 0.1791 0.7707 0.080 Uiso 1 1 calc R
C16 C 0.7329(4) 0.3738(8) 0.8224(4) 0.066(2) Uani 1 1 d .
H16A H 0.7719 0.4278 0.7956 0.079 Uiso 1 1 calc R
C17 C 0.7114(5) 0.4168(8) 0.8834(4) 0.069(2) Uani 1 1 d .
H17A H 0.7347 0.5036 0.9050 0.083 Uiso 1 1 calc R
C18 C 0.6508(5) 0.3113(11) 0.9059(3) 0.076(2) Uani 1 1 d .
H18A H 0.6244 0.3148 0.9456 0.092 Uiso 1 1 calc R
C19 C 0.4846(6) 0.6792(6) 0.8767(3) 0.0656(19) Uani 1 1 d .
H19A H 0.4797 0.6645 0.9204 0.079 Uiso 1 1 calc R
C20 C 0.5723(5) 0.7201(6) 0.8495(3) 0.0584(19) Uani 1 1 d .
H20A H 0.6364 0.7374 0.8717 0.070 Uiso 1 1 calc R
C21 C 0.5479(5) 0.7306(6) 0.7839(3) 0.064(2) Uani 1 1 d .
H21A H 0.5925 0.7569 0.7539 0.076 Uiso 1 1 calc R
C22 C 0.4444(5) 0.6949(6) 0.7702(3) 0.0595(19) Uani 1 1 d .
H22A H 0.4075 0.6921 0.7296 0.071 Uiso 1 1 calc R
C23 C 0.4071(4) 0.6643(6) 0.8285(3) 0.0558(18) Uani 1 1 d .
H23A H 0.3400 0.6379 0.8339 0.067 Uiso 1 1 calc R
C24 C 0.5376(4) 0.5586(7) 0.6416(3) 0.0751(19) Uani 1 1 d .
H24A H 0.5414 0.6632 0.6548 0.090 Uiso 1 1 calc R
H24B H 0.4659 0.5309 0.6337 0.090 Uiso 1 1 calc R
C25 C 0.5868(6) 0.5395(10) 0.5831(4) 0.126(3) Uani 1 1 d .
H25A H 0.5358 0.5340 0.5460 0.151 Uiso 1 1 calc R
H25B H 0.6318 0.6238 0.5773 0.151 Uiso 1 1 calc R
C26 C 0.6423(6) 0.4077(9) 0.5894(3) 0.113(3) Uani 1 1 d .
H26A H 0.7075 0.4192 0.5719 0.136 Uiso 1 1 calc R
H26B H 0.6047 0.3262 0.5668 0.136 Uiso 1 1 calc R
C27 C 0.6582(5) 0.3768(6) 0.6604(3) 0.073(2) Uani 1 1 d .
H27A H 0.6471 0.2710 0.6685 0.088 Uiso 1 1 calc R
H27B H 0.7279 0.4019 0.6771 0.088 Uiso 1 1 calc R

loop_
_atom_site_aniso_label
_atom_site_aniso_U_11
_atom_site_aniso_U_22
_atom_site_aniso_U_33
_atom_site_aniso_U_23
_atom_site_aniso_U_13
_atom_site_aniso_U_12
Y1 0.0398(3) 0.0399(3) 0.0539(4) -0.0017(4) -0.0014(3) 0.0037(4)
N1 0.045(3) 0.041(3) 0.028(3) -0.002(3) 0.001(2) -0.002(2)
O1 0.047(2) 0.055(3) 0.072(3) 0.006(3) 0.012(2) 0.002(2)
C1 0.033(4) 0.038(4) 0.052(4) -0.002(4) 0.000(3) -0.003(3)
C2 0.058(4) 0.031(4) 0.035(4) -0.002(4) 0.002(3) -0.003(3)
C3 0.043(4) 0.040(4) 0.051(4) -0.005(4) 0.004(4) -0.013(3)
C4 0.063(4) 0.061(5) 0.041(4) -0.002(4) 0.002(4) -0.006(3)
C5 0.070(5) 0.099(6) 0.048(5) -0.010(5) 0.017(4) -0.023(5)
C6 0.090(6) 0.105(7) 0.046(5) -0.031(5) 0.034(4) -0.040(5)
C7 0.087(5) 0.067(5) 0.066(5) -0.012(5) 0.034(5) -0.007(4)
C8 0.066(4) 0.060(5) 0.045(4) -0.004(4) 0.008(4) 0.007(4)
C9 0.044(4) 0.060(5) 0.056(4) 0.001(4) 0.009(4) -0.003(3)
C10 0.071(4) 0.077(6) 0.082(5) 0.027(4) 0.007(4) 0.013(4)
C11 0.065(4) 0.087(5) 0.035(4) -0.013(4) 0.010(3) -0.020(4)
C12 0.043(4) 0.083(5) 0.074(4) -0.011(4) 0.018(4) -0.007(3)
C13 0.061(4) 0.058(5) 0.060(4) 0.002(4) 0.008(3) -0.004(4)
C14 0.040(4) 0.081(6) 0.091(6) 0.030(6) 0.001(5) 0.000(4)
C15 0.051(5) 0.055(5) 0.091(6) -0.008(5) -0.004(5) 0.027(4)
C16 0.037(4) 0.073(6) 0.087(6) 0.011(5) -0.001(4) 0.013(4)
C17 0.043(4) 0.091(6) 0.068(5) -0.012(6) -0.015(4) 0.004(5)
C18 0.043(5) 0.117(7) 0.067(6) 0.003(6) -0.005(4) 0.025(5)
C19 0.083(5) 0.042(4) 0.073(5) -0.018(4) 0.015(5) -0.005(4)
C20 0.043(4) 0.052(5) 0.076(5) -0.010(4) -0.009(5) -0.011(3)
C21 0.062(5) 0.043(4) 0.084(6) -0.002(4) 0.000(5) -0.007(4)
C22 0.079(6) 0.031(4) 0.063(5) -0.008(4) -0.022(5) 0.016(4)
C23 0.051(5) 0.044(4) 0.073(5) -0.016(4) 0.007(5) 0.006(3)
C24 0.079(5) 0.077(5) 0.066(4) 0.023(5) -0.010(4) 0.007(5)
C25 0.125(8) 0.162(9) 0.096(7) 0.030(8) 0.028(6) 0.031(7)
C26 0.118(7) 0.150(10) 0.070(6) -0.008(6) 0.002(5) 0.016(6)
C27 0.068(5) 0.080(6) 0.072(5) -0.007(4) 0.011(4) -0.001(4)

loop_
_atom_type_symbol
_atom_type_description
_atom_type_scat_dispersion_real
_atom_type_scat_dispersion_imag
_atom_type_scat_source
C C 0.0033 0.0016 'International Tables Vol C Tables 4.2.6.8 and 6.1.1.4'
H H 0.0000 0.0000 'International Tables Vol C Tables 4.2.6.8 and 6.1.1.4'
N N 0.0061 0.0033 'International Tables Vol C Tables 4.2.6.8 and 6.1.1.4'
O O 0.0106 0.0060 'International Tables Vol C Tables 4.2.6.8 and 6.1.1.4'
Y Y -2.7962 3.5667 'International Tables Vol C Tables 4.2.6.8 and 6.1.1.4'

loop_
_geom_angle_atom_site_label_1
_geom_angle_atom_site_label_2
_geom_angle_atom_site_label_3
_geom_angle
N1 Y1 C2 55.17(16)
N1 Y1 O1 130.60(13)
C2 Y1 O1 75.53(15)
N1 Y1 C22 103.6(2)
C2 Y1 C22 91.06(18)
O1 Y1 C22 78.08(18)
N1 Y1 C23 81.24(17)
C2 Y1 C23 94.92(18)
O1 Y1 C23 108.11(18)
C22 Y1 C23 30.26(14)
N1 Y1 C21 130.58(18)
C2 Y1 C21 117.0(2)
O1 Y1 C21 72.19(16)
C22 Y1 C21 30.43(16)
C23 Y1 C21 49.52(19)
N1 Y1 C18 86.0(2)
C2 Y1 C18 123.1(3)
O1 Y1 C18 123.27(17)
C22 Y1 C18 141.9(2)
C23 Y1 C18 120.8(2)
C21 Y1 C18 119.8(3)
N1 Y1 C16 128.17(17)
C2 Y1 C16 124.7(2)
O1 Y1 C16 75.97(18)
C22 Y1 C16 127.2(2)
C23 Y1 C16 138.9(2)
C21 Y1 C16 97.4(2)
C18 Y1 C16 48.62(19)
N1 Y1 C19 91.17(18)
C2 Y1 C19 122.6(2)
O1 Y1 C19 121.02(16)
C22 Y1 C19 49.40(18)
C23 Y1 C19 29.37(14)
C21 Y1 C19 49.12(19)
C18 Y1 C19 94.3(2)
C16 Y1 C19 112.6(2)
N1 Y1 C20 120.81(18)
C2 Y1 C20 140.17(17)
O1 Y1 C20 98.04(18)
C22 Y1 C20 49.56(18)
C23 Y1 C20 48.98(17)
C21 Y1 C20 29.64(15)
C18 Y1 C20 93.7(3)
C16 Y1 C20 90.0(2)
C19 Y1 C20 29.73(15)
N1 Y1 C14 78.99(18)
C2 Y1 C14 96.8(2)
O1 Y1 C14 106.4(2)
C22 Y1 C14 171.7(2)
C23 Y1 C14 145.3(2)
C21 Y1 C14 143.6(2)
C18 Y1 C14 29.87(16)
C16 Y1 C14 49.27(18)
C19 Y1 C14 123.1(2)
C20 Y1 C14 122.3(2)
N1 Y1 C17 114.5(2)
C2 Y1 C17 144.7(2)
O1 Y1 C17 103.5(2)
C22 Y1 C17 123.7(2)
C23 Y1 C17 118.0(2)
C21 Y1 C17 95.3(2)
C18 Y1 C17 28.93(16)
C16 Y1 C17 29.75(15)
C19 Y1 C17 88.7(2)
C20 Y1 C17 75.2(2)
C14 Y1 C17 48.9(2)
N1 Y1 C15 104.0(2)
C2 Y1 C15 97.6(2)
O1 Y1 C15 77.61(19)
C22 Y1 C15 151.2(2)
C23 Y1 C15 167.2(2)
C21 Y1 C15 125.0(2)
C18 Y1 C15 49.11(19)
C16 Y1 C15 30.02(15)
C19 Y1 C15 137.9(2)
C20 Y1 C15 119.7(2)
C14 Y1 C15 29.99(15)
C17 Y1 C15 49.20(19)
N1 Y1 C1 28.36(13)
C2 Y1 C1 29.78(14)
O1 Y1 C1 103.10(15)
C22 Y1 C1 107.65(19)
C23 Y1 C1 96.88(17)
C21 Y1 C1 137.93(19)
C18 Y1 C1 98.1(3)
C16 Y1 C1 122.6(2)
C19 Y1 C1 115.5(2)
C20 Y1 C1 144.46(18)
C14 Y1 C1 78.41(19)
C17 Y1 C1 125.7(2)
C15 Y1 C1 92.8(2)
N1 Y1 H2A 60.8(9)
C2 Y1 H2A 20.2(4)
O1 Y1 H2A 74.2(9)
C22 Y1 H2A 71.0(5)
C23 Y1 H2A 76.5(6)
C21 Y1 H2A 98.2(6)
C18 Y1 H2A 141.0(7)
C16 Y1 H2A 140.0(8)
C19 Y1 H2A 105.4(6)
C20 Y1 H2A 120.0(5)
C14 Y1 H2A 116.7(5)
C17 Y1 H2A 164.8(5)
C15 Y1 H2A 116.3(6)
C1 Y1 H2A 43.1(7)
C1 N1 C9 123.8(5)
C1 N1 Y1 92.9(3)
C9 N1 Y1 140.1(3)
C24 O1 C27 104.7(4)
C24 O1 Y1 125.6(4)
C27 O1 Y1 128.7(4)
N1 C1 C2 117.9(5)
N1 C1 C13 124.0(5)
C2 C1 C13 117.9(5)
N1 C1 Y1 58.8(3)
C2 C1 Y1 69.1(3)
C13 C1 Y1 144.3(3)
C1 C2 C3 127.8(5)
C1 C2 Y1 81.1(3)
C3 C2 Y1 130.5(4)
C1 C2 H2A 115(3)
C3 C2 H2A 114(3)
Y1 C2 H2A 74(3)
C4 C3 C8 115.3(5)
C4 C3 C2 122.3(6)
C8 C3 C2 122.4(6)
C5 C4 C3 124.3(6)
C5 C4 H4A 117.9
C3 C4 H4A 117.9
C6 C5 C4 119.3(7)
C6 C5 H5A 120.3
C4 C5 H5A 120.3
C5 C6 C7 119.2(7)
C5 C6 H6A 120.4
C7 C6 H6A 120.4
C6 C7 C8 121.5(7)
C6 C7 H7A 119.3
C8 C7 H7A 119.3
C7 C8 C3 120.5(6)
C7 C8 H8A 119.8
C3 C8 H8A 119.8
N1 C9 C12 110.7(5)
N1 C9 C11 107.5(4)
C12 C9 C11 106.4(4)
N1 C9 C10 115.2(4)
C12 C9 C10 109.5(5)
C11 C9 C10 107.2(5)
C9 C10 H10A 109.5
C9 C10 H10B 109.5
H10A C10 H10B 109.5
C9 C10 H10C 109.5
H10A C10 H10C 109.5
H10B C10 H10C 109.5
C9 C11 H11A 109.5
C9 C11 H11B 109.5
H11A C11 H11B 109.5
C9 C11 H11C 109.5
H11A C11 H11C 109.5
H11B C11 H11C 109.5
C9 C12 H12A 109.5
C9 C12 H12B 109.5
H12A C12 H12B 109.5
C9 C12 H12C 109.5
H12A C12 H12C 109.5
H12B C12 H12C 109.5
C1 C13 H13A 109.5
C1 C13 H13B 109.5
H13A C13 H13B 109.5
C1 C13 H13C 109.5
H13A C13 H13C 109.5
H13B C13 H13C 109.5
C18 C14 C15 107.1(6)
C18 C14 Y1 74.4(4)
C15 C14 Y1 75.3(3)
C18 C14 H14A 126.5
C15 C14 H14A 126.5
Y1 C14 H14A 116.0
C16 C15 C14 106.9(6)
C16 C15 Y1 74.2(3)
C14 C15 Y1 74.7(3)
C16 C15 H15A 126.6
C14 C15 H15A 126.6
Y1 C15 H15A 116.7
C17 C16 C15 108.1(6)
C17 C16 Y1 75.7(3)
C15 C16 Y1 75.8(3)
C17 C16 H16A 125.9
C15 C16 H16A 125.9
Y1 C16 H16A 114.9
C18 C17 C16 108.2(7)
C18 C17 Y1 74.8(4)
C16 C17 Y1 74.6(3)
C18 C17 H17A 125.9
C16 C17 H17A 125.9
Y1 C17 H17A 116.8
C17 C18 C14 109.7(7)
C17 C18 Y1 76.3(4)
C14 C18 Y1 75.7(4)
C17 C18 H18A 125.2
C14 C18 H18A 125.2
Y1 C18 H18A 114.9
C23 C19 C20 108.3(6)
C23 C19 Y1 74.0(3)
C20 C19 Y1 75.3(3)
C23 C19 H19A 125.9
C20 C19 H19A 125.9
Y1 C19 H19A 116.9
C21 C20 C19 108.0(6)
C21 C20 Y1 74.1(4)
C19 C20 Y1 75.0(3)
C21 C20 H20A 126.0
C19 C20 H20A 126.0
Y1 C20 H20A 116.9
C20 C21 C22 108.0(6)
C20 C21 Y1 76.3(4)
C22 C21 Y1 73.7(3)
C20 C21 H21A 126.0
C22 C21 H21A 126.0
Y1 C21 H21A 116.1
C23 C22 C21 106.9(6)
C23 C22 Y1 75.6(3)
C21 C22 Y1 75.8(3)
C23 C22 H22A 126.5
C21 C22 H22A 126.5
Y1 C22 H22A 114.5
C19 C23 C22 108.8(6)
C19 C23 Y1 76.6(4)
C22 C23 Y1 74.2(3)
C19 C23 H23A 125.6
C22 C23 H23A 125.6
Y1 C23 H23A 115.6
O1 C24 C25 109.7(5)
O1 C24 H24A 109.7
C25 C24 H24A 109.7
O1 C24 H24B 109.7
C25 C24 H24B 109.7
H24A C24 H24B 108.2
C26 C25 C24 107.3(7)
C26 C25 H25A 110.3
C24 C25 H25A 110.3
C26 C25 H25B 110.3
C24 C25 H25B 110.3
H25A C25 H25B 108.5
C25 C26 C27 105.5(7)
C25 C26 H26A 110.6
C27 C26 H26A 110.6
C25 C26 H26B 110.6
C27 C26 H26B 110.6
H26A C26 H26B 108.8
O1 C27 C26 108.5(5)
O1 C27 H27A 110.0
C26 C27 H27A 110.0
O1 C27 H27B 110.0
C26 C27 H27B 110.0
H27A C27 H27B 108.4

loop_
_geom_bond_atom_site_label_1
_geom_bond_atom_site_label_2
_geom_bond_distance
Y1 N1 2.366(4)
Y1 C2 2.613(6)
Y1 O1 2.614(4)
Y1 C22 2.645(5)
Y1 C23 2.662(5)
Y1 C21 2.671(6)
Y1 C18 2.685(6)
Y1 C16 2.689(5)
Y1 C19 2.694(5)
Y1 C20 2.698(6)
Y1 C14 2.700(6)
Y1 C17 2.702(6)
Y1 C15 2.708(5)
Y1 C1 2.763(6)
Y1 H2A 2.52(4)
N1 C1 1.314(6)
N1 C9 1.477(6)
O1 C24 1.432(5)
O1 C27 1.433(6)
C1 C2 1.389(7)
C1 C13 1.510(6)
C2 C3 1.440(7)
C2 H2A 0.905(18)
C3 C4 1.384(6)
C3 C8 1.401(6)
C4 C5 1.377(7)
C4 H4A 0.9300
C5 C6 1.361(8)
C5 H5A 0.9300
C6 C7 1.368(7)
C6 H6A 0.9300
C7 C8 1.399(7)
C7 H7A 0.9300
C8 H8A 0.9300
C9 C12 1.522(6)
C9 C11 1.533(6)
C9 C10 1.544(6)
C10 H10A 0.9600
C10 H10B 0.9600
C10 H10C 0.9600
C11 H11A 0.9600
C11 H11B 0.9600
C11 H11C 0.9600
C12 H12A 0.9600
C12 H12B 0.9600
C12 H12C 0.9600
C13 H13A 0.9600
C13 H13B 0.9600
C13 H13C 0.9600
C14 C18 1.388(7)
C14 C15 1.399(7)
C14 H14A 0.9300
C15 C16 1.398(7)
C15 H15A 0.9300
C16 C17 1.384(7)
C16 H16A 0.9300
C17 C18 1.346(8)
C17 H17A 0.9300
C18 H18A 0.9300
C19 C23 1.358(7)
C19 C20 1.383(7)
C19 H19A 0.9300
C20 C21 1.374(7)
C20 H20A 0.9300
C21 C22 1.395(7)
C21 H21A 0.9300
C22 C23 1.385(6)
C22 H22A 0.9300
C23 H23A 0.9300
C24 C25 1.447(7)
C24 H24A 0.9700
C24 H24B 0.9700
C25 C26 1.380(8)
C25 H25A 0.9700
C25 H25B 0.9700
C26 C27 1.498(7)
C26 H26A 0.9700
C26 H26B 0.9700
C27 H27A 0.9700
C27 H27B 0.9700
